data_7700621
loop_
_publ_author_name
'Chen, Chuan'
'Hsieh, Chia-Fang'
'Lin, Hsiu-Mei'
'Hsu, Ying-Feng'
'Yang, Jye-Shane'
'Wang, Chih-Min'

_publ_section_title
;
 A dual fluorescent/phosphorescent zincophosphite with interesting water
 adsorption and structural transformation properties.
;
_journal_issue 38
_journal_name_full 'Dalton transactions (Cambridge, England : 2003)'
_journal_page_first 14294
_journal_page_last 14298
_journal_paper_doi 10.1039/c9dt02288k
_journal_volume 48
_journal_year 2019
_chemical_formula_sum 'C2 H10 N O6 P2 Zn1.5'
_chemical_formula_weight 304.11
_space_group_IT_number 15
_space_group_name_Hall '-C 2yc'
_space_group_name_H-M_alt 'C 1 2/c 1'
_symmetry_cell_setting monoclinic
_symmetry_space_group_name_Hall '-C 2yc'
_symmetry_space_group_name_H-M 'C 1 2/c 1'
_atom_sites_solution_hydrogens geom
_atom_sites_solution_primary direct
_atom_sites_solution_secondary difmap
_audit_creation_method SHELXL-97
_audit_update_record
;
2019-04-29 deposited with the CCDC.    2019-07-15 downloaded from the CCDC.
;
_cell_angle_alpha 90.00
_cell_angle_beta 122.9960(10)
_cell_angle_gamma 90.00
_cell_formula_units_Z 8
_cell_length_a 15.7513(5)
_cell_length_b 8.4099(3)
_cell_length_c 17.7690(5)
_cell_measurement_reflns_used 2282
_cell_measurement_temperature 296(2)
_cell_measurement_theta_max 27.54
_cell_measurement_theta_min 2.22
_cell_volume 1974.16(11)
_computing_cell_refinement 'Bruker XSCANS'
_computing_data_collection 'Bruker XSCANS'
_computing_data_reduction 'Bruker SHELXTL'
_computing_molecular_graphics Diamond
_computing_publication_material 'Bruker SHELXTL'
_computing_structure_refinement 'Bruker SHELXTL'
_computing_structure_solution 'Bruker SHELXTL'
_diffrn_ambient_temperature 296(2)
_diffrn_measured_fraction_theta_full 1.000
_diffrn_measured_fraction_theta_max 1.000
_diffrn_measurement_device_type CCD
_diffrn_measurement_method 'omega scan'
_diffrn_radiation_monochromator graphite
_diffrn_radiation_source 'fine-focus sealed tube'
_diffrn_radiation_type MoK\a
_diffrn_radiation_wavelength 0.71073
_diffrn_reflns_av_R_equivalents 0.0318
_diffrn_reflns_av_sigmaI/netI 0.0180
_diffrn_reflns_limit_h_max 20
_diffrn_reflns_limit_h_min -20
_diffrn_reflns_limit_k_max 10
_diffrn_reflns_limit_k_min -10
_diffrn_reflns_limit_l_max 23
_diffrn_reflns_limit_l_min -23
_diffrn_reflns_number 14574
_diffrn_reflns_theta_full 27.54
_diffrn_reflns_theta_max 27.54
_diffrn_reflns_theta_min 2.73
_exptl_absorpt_coefficient_mu 3.993
_exptl_absorpt_correction_T_max 0.746
_exptl_absorpt_correction_T_min 0.582
_exptl_absorpt_correction_type empirical
_exptl_crystal_colour colorless
_exptl_crystal_density_diffrn 2.046
_exptl_crystal_density_method 'not measured'
_exptl_crystal_description plate
_exptl_crystal_F_000 1216
_exptl_crystal_size_max 0.09
_exptl_crystal_size_mid 0.04
_exptl_crystal_size_min 0.01
_refine_diff_density_max 0.501
_refine_diff_density_min -0.316
_refine_diff_density_rms 0.067
_refine_ls_extinction_method none
_refine_ls_goodness_of_fit_ref 0.994
_refine_ls_hydrogen_treatment mixed
_refine_ls_matrix_type full
_refine_ls_number_parameters 114
_refine_ls_number_reflns 2282
_refine_ls_number_restraints 0
_refine_ls_restrained_S_all 0.994
_refine_ls_R_factor_all 0.0259
_refine_ls_R_factor_gt 0.0215
_refine_ls_shift/su_max 0.001
_refine_ls_shift/su_mean 0.000
_refine_ls_structure_factor_coef Fsqd
_refine_ls_weighting_details 'calc w=1/[\s^2^(Fo^2^)+(0.0282P)^2^+3.3147P] where P=(Fo^2^+2Fc^2^)/3'
_refine_ls_weighting_scheme calc
_refine_ls_wR_factor_gt 0.0568
_refine_ls_wR_factor_ref 0.0595
_reflns_number_gt 2005
_reflns_number_total 2282
_reflns_threshold_expression >2sigma(I)
_cod_data_source_file c9dt02288k2.cif
_cod_data_source_block NTOU-6
_cod_depositor_comments
;
The following automatic conversions were performed:

'_symmetry_cell_setting' value 'Monoclinic' changed to 'monoclinic'
according to
/home/data/users/saulius/crontab/automatic-downloads/rss-feeds/RSC/lib/dictionaries/cif_core.dic
dictionary named 'cif_core.dic' version 2.4.2 from 2011-04-26.

Automatic conversion script
Id: cif_fix_values 4973 2017-02-22 13:04:09Z antanas 

 Adding full bibliography for 7700621--7700622.cif.
;
_cod_original_cell_volume 1974.15(11)
_cod_original_sg_symbol_H-M C2/c
_cod_original_formula_sum 'C2 H10 N O6 P2 Zn1.50'
_cod_database_code 7700621

loop_
_symmetry_equiv_pos_as_xyz
'x, y, z'
'-x, y, -z+1/2'
'x+1/2, y+1/2, z'
'-x+1/2, y+1/2, -z+1/2'
'-x, -y, -z'
'x, -y, z-1/2'
'-x+1/2, -y+1/2, -z'
'x+1/2, -y+1/2, z-1/2'

loop_
_atom_site_label
_atom_site_type_symbol
_atom_site_fract_x
_atom_site_fract_y
_atom_site_fract_z
_atom_site_U_iso_or_equiv
_atom_site_adp_type
_atom_site_occupancy
_atom_site_symmetry_multiplicity
_atom_site_calc_flag
_atom_site_refinement_flags
Zn1 Zn 0.5000 0.37899(4) 0.7500 0.03027(10) Uani 1 2 d S
Zn2 Zn 0.138174(18) 0.11234(3) 0.524659(16) 0.03123(8) Uani 1 1 d .
P1 P 0.37018(4) 0.12372(6) 0.59981(4) 0.02944(12) Uani 1 1 d .
H1 H 0.4347 0.0223 0.6432 0.050 Uiso 1 1 d .
P2 P -0.03772(4) -0.11356(7) 0.36517(4) 0.03110(13) Uani 1 1 d .
H2 H -0.0118 -0.2530 0.3385 0.050 Uiso 1 1 d .
O1 O 0.38438(13) 0.2627(2) 0.65955(12) 0.0485(4) Uani 1 1 d .
O2 O 0.38188(13) 0.1723(2) 0.52382(11) 0.0430(4) Uani 1 1 d .
O3 O 0.27329(12) 0.0369(2) 0.56780(12) 0.0458(4) Uani 1 1 d .
O4 O 0.05791(12) -0.0595(2) 0.44832(11) 0.0450(4) Uani 1 1 d .
O5 O -0.12341(14) -0.1511(3) 0.37585(11) 0.0540(5) Uani 1 1 d .
O6 O -0.07390(14) -0.0038(3) 0.28635(11) 0.0593(6) Uani 1 1 d .
N1 N 0.22494(15) 0.5319(2) 0.63589(14) 0.0438(5) Uani 1 1 d .
H3 H 0.2046 0.4640 0.6009 0.050 Uiso 1 1 d .
H4 H 0.2796 0.4897 0.6823 0.050 Uiso 1 1 d .
C1 C 0.1574(3) 0.5556(5) 0.6677(3) 0.0754(10) Uani 1 1 d .
H1A H 0.1474 0.4562 0.6882 0.113 Uiso 1 1 calc R
H1B H 0.0935 0.5955 0.6195 0.113 Uiso 1 1 calc R
H1C H 0.1872 0.6308 0.7162 0.113 Uiso 1 1 calc R
C2 C 0.2451(3) 0.6774(4) 0.6025(2) 0.0659(8) Uani 1 1 d .
H2A H 0.2895 0.6533 0.5826 0.099 Uiso 1 1 calc R
H2B H 0.2766 0.7548 0.6498 0.099 Uiso 1 1 calc R
H2C H 0.1826 0.7193 0.5533 0.099 Uiso 1 1 calc R

loop_
_atom_site_aniso_label
_atom_site_aniso_U_11
_atom_site_aniso_U_22
_atom_site_aniso_U_33
_atom_site_aniso_U_23
_atom_site_aniso_U_13
_atom_site_aniso_U_12
Zn1 0.02668(17) 0.0417(2) 0.02259(16) 0.000 0.01355(14) 0.000
Zn2 0.02611(13) 0.03819(15) 0.02933(14) 0.00101(10) 0.01506(11) -0.00755(9)
P1 0.0208(2) 0.0315(3) 0.0321(3) 0.0056(2) 0.0119(2) 0.00035(19)
P2 0.0283(3) 0.0363(3) 0.0276(3) -0.0043(2) 0.0145(2) -0.0090(2)
O1 0.0379(9) 0.0603(11) 0.0469(10) -0.0164(9) 0.0228(8) -0.0152(8)
O2 0.0543(10) 0.0386(9) 0.0466(9) 0.0052(7) 0.0342(9) 0.0022(8)
O3 0.0280(8) 0.0365(9) 0.0655(11) 0.0001(8) 0.0207(8) -0.0066(7)
O4 0.0316(8) 0.0488(10) 0.0369(9) -0.0022(7) 0.0071(7) -0.0108(7)
O5 0.0416(10) 0.0913(14) 0.0332(8) -0.0130(9) 0.0231(8) -0.0277(10)
O6 0.0398(9) 0.0891(15) 0.0356(9) 0.0156(9) 0.0118(8) -0.0236(10)
N1 0.0359(10) 0.0398(11) 0.0415(11) -0.0025(9) 0.0119(9) 0.0064(9)
C1 0.0576(19) 0.082(2) 0.099(3) -0.013(2) 0.050(2) -0.0132(18)
C2 0.073(2) 0.0644(19) 0.0577(18) 0.0154(15) 0.0336(17) 0.0026(16)

loop_
_atom_type_symbol
_atom_type_description
_atom_type_scat_dispersion_real
_atom_type_scat_dispersion_imag
_atom_type_scat_source
C C 0.0033 0.0016 'International Tables Vol C Tables 4.2.6.8 and 6.1.1.4'
H H 0.0000 0.0000 'International Tables Vol C Tables 4.2.6.8 and 6.1.1.4'
N N 0.0061 0.0033 'International Tables Vol C Tables 4.2.6.8 and 6.1.1.4'
O O 0.0106 0.0060 'International Tables Vol C Tables 4.2.6.8 and 6.1.1.4'
P P 0.1023 0.0942 'International Tables Vol C Tables 4.2.6.8 and 6.1.1.4'
Zn Zn 0.2839 1.4301 'International Tables Vol C Tables 4.2.6.8 and 6.1.1.4'

loop_
_geom_angle_atom_site_label_1
_geom_angle_atom_site_label_2
_geom_angle_atom_site_label_3
_geom_angle
_geom_angle_site_symmetry_1
_geom_angle_site_symmetry_3
O1 Zn1 O1 118.61(12) 2_656 .
O1 Zn1 O6 95.03(8) 2_656 7_556
O1 Zn1 O6 118.04(7) . 7_556
O1 Zn1 O6 118.03(7) 2_656 8_556
O1 Zn1 O6 95.03(8) . 8_556
O6 Zn1 O6 113.79(15) 7_556 8_556
O4 Zn2 O5 114.46(8) . 5_556
O4 Zn2 O3 101.12(7) . .
O5 Zn2 O3 110.33(8) 5_556 .
O4 Zn2 O2 120.09(7) . 7_556
O5 Zn2 O2 100.11(8) 5_556 7_556
O3 Zn2 O2 110.93(7) . 7_556
O3 P1 O1 111.99(10) . .
O3 P1 O2 112.73(11) . .
O1 P1 O2 111.98(10) . .
O3 P1 H1 103.0 . .
O1 P1 H1 110.0 . .
O2 P1 H1 106.7 . .
O4 P2 O5 115.61(10) . .
O4 P2 O6 113.56(10) . .
O5 P2 O6 109.69(11) . .
O4 P2 H2 105.4 . .
O5 P2 H2 108.3 . .
O6 P2 H2 103.3 . .
P1 O1 Zn1 133.91(11) . .
P1 O2 Zn2 124.97(10) . 7_556
P1 O3 Zn2 131.64(11) . .
P2 O4 Zn2 148.42(12) . .
P2 O5 Zn2 130.32(11) . 5_556
P2 O6 Zn1 130.96(11) . 7_556
C1 N1 C2 113.9(3) . .
C1 N1 H3 109.9 . .
C2 N1 H3 112.1 . .
C1 N1 H4 103.8 . .
C2 N1 H4 113.5 . .
H3 N1 H4 102.8 . .
N1 C1 H1A 109.5 . .
N1 C1 H1B 109.5 . .
H1A C1 H1B 109.5 . .
N1 C1 H1C 109.5 . .
H1A C1 H1C 109.5 . .
H1B C1 H1C 109.5 . .
N1 C2 H2A 109.5 . .
N1 C2 H2B 109.5 . .
H2A C2 H2B 109.5 . .
N1 C2 H2C 109.5 . .
H2A C2 H2C 109.5 . .
H2B C2 H2C 109.5 . .

loop_
_geom_bond_atom_site_label_1
_geom_bond_atom_site_label_2
_geom_bond_distance
_geom_bond_site_symmetry_2
Zn1 O1 1.9152(16) 2_656
Zn1 O1 1.9152(16) .
Zn1 O6 1.9217(17) 7_556
Zn1 O6 1.9217(17) 8_556
Zn2 O4 1.9126(17) .
Zn2 O5 1.9324(17) 5_556
Zn2 O3 1.9346(16) .
Zn2 O2 1.9563(17) 7_556
P1 O3 1.4969(16) .
P1 O1 1.5116(18) .
P1 O2 1.5150(16) .
P1 H1 1.2253 .
P2 O4 1.4950(16) .
P2 O5 1.4955(17) .
P2 O6 1.5064(18) .
P2 H2 1.4062 .
O2 Zn2 1.9563(17) 7_556
O5 Zn2 1.9323(17) 5_556
O6 Zn1 1.9216(17) 7_556
N1 C1 1.464(4) .
N1 C2 1.469(4) .
N1 H3 0.7732 .
N1 H4 0.8796 .
C1 H1A 0.9600 .
C1 H1B 0.9600 .
C1 H1C 0.9600 .
C2 H2A 0.9600 .
C2 H2B 0.9600 .
C2 H2C 0.9600 .
